data_4029395
loop_
_publ_author_name
'Hong, Fong-Jiao'
'Low, Yun-Yee'
'Chong, Kam-Weng'
'Thomas, Noel F.'
'Kam, Toh-Seok'

_publ_section_title
;
 Biomimetic oxidative dimerization of anodically generated stilbene
 radical cations: effect of aromatic substitution on product distribution
 and reaction pathways.
;
_journal_issue 10
_journal_name_full 'The Journal of organic chemistry'
_journal_page_first 4528
_journal_page_last 4543
_journal_paper_doi 10.1021/jo500559r
_journal_volume 79
_journal_year 2014
_chemical_formula_moiety 'C36 H38 O8'
_chemical_formula_sum 'C36 H38 O8'
_chemical_formula_weight 598.66
_chemical_melting_point 242.5(5)
_chemical_name_systematic
; 
 ? 
;
_space_group_IT_number 56
_symmetry_cell_setting orthorhombic
_symmetry_space_group_name_Hall '-P 2ab 2ac'
_symmetry_space_group_name_H-M 'P c c n'
_atom_sites_solution_hydrogens geom
_atom_sites_solution_primary direct
_atom_sites_solution_secondary difmap
_audit_creation_method SHELXL-97
_cell_angle_alpha 90.00
_cell_angle_beta 90.00
_cell_angle_gamma 90.00
_cell_formula_units_Z 4
_cell_length_a 14.3696(6)
_cell_length_b 24.3570(10)
_cell_length_c 8.8820(4)
_cell_measurement_reflns_used 2614
_cell_measurement_temperature 100(2)
_cell_measurement_theta_max 25.30
_cell_measurement_theta_min 2.82
_cell_volume 3108.7(2)
_computing_cell_refinement 'SAINT (Bruker, 2007)'
_computing_data_collection 'APEX2 (Bruker, 2007)'
_computing_data_reduction 'SAINT (Bruker, 2007)'
_computing_molecular_graphics 'X-SEED (Barbour, 2001)'
_computing_publication_material
;  
SHELXL-97 (Sheldrick, 2008), enCIFer (Allen et al., 2004),
;
_computing_structure_refinement
;  
SHELXL97 (Sheldrick, 2008), Olex2 (Dolomanov & Puschmann, 2009)
;
_computing_structure_solution 'SHELXS97 (Sheldrick, 2008)'
_diffrn_ambient_temperature 100(2)
_diffrn_measured_fraction_theta_full 1.000
_diffrn_measured_fraction_theta_max 1.000
_diffrn_measurement_device_type 'CCD area detector'
_diffrn_measurement_method '\w scans'
_diffrn_radiation_monochromator graphite
_diffrn_radiation_source 'fine-focus sealed tube'
_diffrn_radiation_type MoK\a
_diffrn_radiation_wavelength 0.71073
_diffrn_reflns_av_R_equivalents 0.0984
_diffrn_reflns_av_sigmaI/netI 0.0577
_diffrn_reflns_limit_h_max 18
_diffrn_reflns_limit_h_min -18
_diffrn_reflns_limit_k_max 31
_diffrn_reflns_limit_k_min -31
_diffrn_reflns_limit_l_max 11
_diffrn_reflns_limit_l_min -11
_diffrn_reflns_number 27073
_diffrn_reflns_theta_full 25.00
_diffrn_reflns_theta_max 27.50
_diffrn_reflns_theta_min 1.65
_exptl_absorpt_coefficient_mu 0.090
_exptl_absorpt_correction_T_max 0.9937
_exptl_absorpt_correction_T_min 0.9592
_exptl_absorpt_correction_type multi-scan
_exptl_absorpt_process_details 'SADABS (Bruker, 2006)'
_exptl_crystal_colour colorless
_exptl_crystal_density_diffrn 1.279
_exptl_crystal_density_method 'not measured'
_exptl_crystal_description needle
_exptl_crystal_F_000 1272
_exptl_crystal_size_max 0.47
_exptl_crystal_size_mid 0.07
_exptl_crystal_size_min 0.07
_refine_diff_density_max 0.372
_refine_diff_density_min -0.274
_refine_diff_density_rms 0.066
_refine_ls_extinction_method none
_refine_ls_goodness_of_fit_ref 1.051
_refine_ls_hydrogen_treatment constr
_refine_ls_matrix_type full
_refine_ls_number_parameters 203
_refine_ls_number_reflns 3576
_refine_ls_number_restraints 0
_refine_ls_restrained_S_all 1.051
_refine_ls_R_factor_all 0.1006
_refine_ls_R_factor_gt 0.0641
_refine_ls_shift/su_max <0.001
_refine_ls_shift/su_mean <0.001
_refine_ls_structure_factor_coef Fsqd
_refine_ls_weighting_details 'calc w=1/[\s^2^(Fo^2^)+(0.0718P)^2^+2.5184P] where P=(Fo^2^+2Fc^2^)/3'
_refine_ls_weighting_scheme calc
_refine_ls_wR_factor_gt 0.1439
_refine_ls_wR_factor_ref 0.1615
_reflns_number_gt 2436
_reflns_number_total 3576
_reflns_threshold_expression I>2\s(I)
_cod_data_source_file jo500559r_si_030.cif
_cod_data_source_block hfj_889
_cod_depositor_comments
;
The following automatic conversions were performed:

'_chemical_melting_point' value '242-243' was changed to '242.5(5)' -
the average value was taken and precision was
estimated.

'_symmetry_cell_setting' value 'Orthorhombic' changed to
'orthorhombic' according to
/usr/data/users/saulius/crontab/automatic-downloads/rss-feeds/ACS/lib/dictionaries/cif_core.dic
dictionary named 'cif_core.dic' version 2.4.2 from 2011-04-26.

Automatic conversion script
Id: cif_fix_values 2281 2013-09-26 08:29:07Z andrius 

 Adding full bibliography for 4029384--4029417.cif.
;
_cod_original_sg_symbol_H-M 'p c c n'
_cod_database_code 4029395

loop_
_symmetry_equiv_pos_as_xyz
'x, y, z'
'-x+1/2, -y+1/2, z'
'-x, y+1/2, -z+1/2'
'x+1/2, -y, -z+1/2'
'-x, -y, -z'
'x-1/2, y-1/2, -z'
'x, -y-1/2, z-1/2'
'-x-1/2, y, z-1/2'

loop_
_atom_site_label
_atom_site_type_symbol
_atom_site_fract_x
_atom_site_fract_y
_atom_site_fract_z
_atom_site_U_iso_or_equiv
_atom_site_adp_type
_atom_site_occupancy
_atom_site_symmetry_multiplicity
_atom_site_calc_flag
_atom_site_refinement_flags
C9B C 0.22537(15) 0.32252(9) 0.4678(3) 0.0160(5) Uani 1 1 d .
C10B C 0.24555(16) 0.37819(9) 0.4514(3) 0.0181(5) Uani 1 1 d .
H10B H 0.3009 0.3893 0.4066 0.022 Uiso 1 1 calc R
C11B C 0.18217(16) 0.41674(9) 0.5026(3) 0.0171(5) Uani 1 1 d .
C12B C 0.09784(15) 0.39919(9) 0.5702(3) 0.0173(5) Uani 1 1 d .
C13B C 0.07881(16) 0.34368(9) 0.5863(3) 0.0170(5) Uani 1 1 d .
H13B H 0.0239 0.3322 0.6319 0.020 Uiso 1 1 calc R
C14B C 0.14309(15) 0.30525(9) 0.5330(2) 0.0148(5) Uani 1 1 d .
C8B C 0.28469(15) 0.27447(9) 0.4238(2) 0.0146(5) Uani 1 1 d .
H8B H 0.3117 0.2799 0.3236 0.018 Uiso 1 1 calc R
C7B C 0.36100(15) 0.25722(9) 0.5398(3) 0.0151(5) Uani 1 1 d .
H7B H 0.3392 0.2683 0.6398 0.018 Uiso 1 1 calc R
C1B C 0.45395(15) 0.28437(9) 0.5141(3) 0.0155(5) Uani 1 1 d .
C2B C 0.47236(16) 0.33422(9) 0.5877(3) 0.0164(5) Uani 1 1 d .
H2B H 0.4288 0.3483 0.6547 0.020 Uiso 1 1 calc R
C3B C 0.55425(16) 0.36278(9) 0.5622(3) 0.0165(5) Uani 1 1 d .
C4B C 0.62098(16) 0.34093(10) 0.4629(3) 0.0194(5) Uani 1 1 d .
C5B C 0.60361(16) 0.29178(10) 0.3910(3) 0.0208(5) Uani 1 1 d .
H5B H 0.6477 0.2773 0.3255 0.025 Uiso 1 1 calc R
C6B C 0.52023(16) 0.26365(9) 0.4157(3) 0.0187(5) Uani 1 1 d .
H6B H 0.5091 0.2307 0.3659 0.022 Uiso 1 1 calc R
C17B C 0.27559(18) 0.49193(11) 0.4221(4) 0.0305(6) Uani 1 1 d .
H17A H 0.3286 0.4785 0.4767 0.046 Uiso 1 1 calc R
H17B H 0.2758 0.5313 0.4229 0.046 Uiso 1 1 calc R
H17C H 0.2783 0.4790 0.3201 0.046 Uiso 1 1 calc R
C18B C -0.05013(17) 0.42612(11) 0.6665(3) 0.0283(6) Uani 1 1 d .
H18A H -0.0800 0.4022 0.5955 0.042 Uiso 1 1 calc R
H18B H -0.0871 0.4586 0.6798 0.042 Uiso 1 1 calc R
H18C H -0.0438 0.4076 0.7613 0.042 Uiso 1 1 calc R
C15B C 0.51330(18) 0.43360(11) 0.7342(3) 0.0285(6) Uani 1 1 d .
H15A H 0.4552 0.4420 0.6862 0.043 Uiso 1 1 calc R
H15B H 0.5389 0.4664 0.7774 0.043 Uiso 1 1 calc R
H15C H 0.5032 0.4069 0.8120 0.043 Uiso 1 1 calc R
C16B C 0.76712(19) 0.35404(13) 0.3398(4) 0.0370(7) Uani 1 1 d .
H16A H 0.7922 0.3195 0.3726 0.055 Uiso 1 1 calc R
H16B H 0.8163 0.3806 0.3329 0.055 Uiso 1 1 calc R
H16C H 0.7386 0.3496 0.2428 0.055 Uiso 1 1 calc R
O11B O 0.19241(11) 0.47240(7) 0.4916(2) 0.0237(4) Uani 1 1 d .
O12B O 0.03974(11) 0.44097(7) 0.6116(2) 0.0223(4) Uani 1 1 d .
O3B O 0.57660(11) 0.41201(7) 0.62550(19) 0.0212(4) Uani 1 1 d .
O4B O 0.69921(11) 0.37251(7) 0.4452(2) 0.0257(4) Uani 1 1 d .

loop_
_atom_site_aniso_label
_atom_site_aniso_U_11
_atom_site_aniso_U_22
_atom_site_aniso_U_33
_atom_site_aniso_U_23
_atom_site_aniso_U_13
_atom_site_aniso_U_12
C9B 0.0128(11) 0.0219(12) 0.0134(11) 0.0006(9) -0.0002(9) 0.0001(9)
C10B 0.0136(11) 0.0213(11) 0.0195(12) 0.0013(9) 0.0009(9) -0.0017(10)
C11B 0.0146(11) 0.0173(11) 0.0194(12) 0.0020(9) -0.0023(9) -0.0016(9)
C12B 0.0130(11) 0.0201(11) 0.0189(12) -0.0020(9) -0.0016(9) 0.0024(9)
C13B 0.0113(10) 0.0218(11) 0.0178(11) 0.0000(9) -0.0003(9) -0.0009(9)
C14B 0.0128(10) 0.0180(11) 0.0135(11) 0.0004(9) -0.0032(9) -0.0027(9)
C8B 0.0119(10) 0.0195(11) 0.0124(11) 0.0002(9) 0.0016(8) -0.0006(9)
C7B 0.0111(10) 0.0192(11) 0.0150(11) -0.0009(9) 0.0012(9) 0.0001(9)
C1B 0.0114(10) 0.0197(11) 0.0153(11) 0.0019(9) -0.0001(9) -0.0012(9)
C2B 0.0122(11) 0.0199(11) 0.0172(11) 0.0006(9) 0.0011(9) 0.0017(9)
C3B 0.0140(11) 0.0191(11) 0.0165(12) 0.0010(9) -0.0023(9) -0.0003(9)
C4B 0.0105(11) 0.0255(12) 0.0222(13) 0.0044(10) 0.0006(9) -0.0033(9)
C5B 0.0147(11) 0.0244(12) 0.0234(13) 0.0001(10) 0.0048(10) 0.0019(10)
C6B 0.0170(11) 0.0186(12) 0.0206(12) -0.0018(9) 0.0012(10) -0.0009(9)
C17B 0.0194(13) 0.0205(13) 0.0517(18) 0.0061(12) 0.0075(12) -0.0049(10)
C18B 0.0161(12) 0.0245(13) 0.0442(17) -0.0005(12) 0.0093(12) 0.0011(10)
C15B 0.0184(13) 0.0278(14) 0.0394(16) -0.0123(12) 0.0045(12) -0.0046(11)
C16B 0.0182(14) 0.0478(18) 0.0449(18) -0.0055(14) 0.0151(13) -0.0070(13)
O11B 0.0163(8) 0.0173(8) 0.0375(10) 0.0023(7) 0.0046(8) -0.0015(7)
O12B 0.0144(8) 0.0182(8) 0.0343(10) -0.0013(7) 0.0052(7) 0.0005(7)
O3B 0.0145(8) 0.0199(8) 0.0292(9) -0.0038(7) 0.0022(7) -0.0049(7)
O4B 0.0117(8) 0.0327(10) 0.0327(10) 0.0002(8) 0.0063(7) -0.0071(7)

loop_
_atom_type_symbol
_atom_type_description
_atom_type_scat_dispersion_real
_atom_type_scat_dispersion_imag
_atom_type_scat_source
C C 0.0033 0.0000 'International Tables Vol C Tables 4.2.6.8 and 6.1.1.4'
H H 0.0000 0.0000 'International Tables Vol C Tables 4.2.6.8 and 6.1.1.4'
O O 0.0106 0.0000 'International Tables Vol C Tables 4.2.6.8 and 6.1.1.4'

loop_
_geom_angle_atom_site_label_1
_geom_angle_atom_site_label_2
_geom_angle_atom_site_label_3
_geom_angle
_geom_angle_site_symmetry_1
_geom_angle_site_symmetry_3
C14B C9B C10B 121.2(2) . .
C14B C9B C8B 111.0(2) . .
C10B C9B C8B 127.8(2) . .
C11B C10B C9B 119.2(2) . .
C11B C10B H10B 120.4 . .
C9B C10B H10B 120.4 . .
O11B C11B C10B 125.3(2) . .
O11B C11B C12B 114.9(2) . .
C10B C11B C12B 119.8(2) . .
O12B C12B C13B 125.3(2) . .
O12B C12B C11B 114.3(2) . .
C13B C12B C11B 120.4(2) . .
C12B C13B C14B 119.2(2) . .
C12B C13B H13B 120.4 . .
C14B C13B H13B 120.4 . .
C9B C14B C13B 120.2(2) . .
C9B C14B C7B 110.69(19) . 2
C13B C14B C7B 129.1(2) . 2
C9B C8B C8B 103.5(2) . 2
C9B C8B C7B 115.91(18) . .
C8B C8B C7B 104.12(18) 2 .
C9B C8B H8B 110.9 . .
C8B C8B H8B 110.9 2 .
C7B C8B H8B 110.9 . .
C1B C7B C14B 117.79(18) . 2
C1B C7B C8B 113.82(18) . .
C14B C7B C8B 102.46(17) 2 .
C1B C7B H7B 107.4 . .
C14B C7B H7B 107.4 2 .
C8B C7B H7B 107.4 . .
C6B C1B C2B 118.6(2) . .
C6B C1B C7B 122.9(2) . .
C2B C1B C7B 118.4(2) . .
C3B C2B C1B 121.2(2) . .
C3B C2B H2B 119.4 . .
C1B C2B H2B 119.4 . .
O3B C3B C2B 125.1(2) . .
O3B C3B C4B 115.5(2) . .
C2B C3B C4B 119.4(2) . .
O4B C4B C5B 125.6(2) . .
O4B C4B C3B 114.7(2) . .
C5B C4B C3B 119.7(2) . .
C4B C5B C6B 120.5(2) . .
C4B C5B H5B 119.8 . .
C6B C5B H5B 119.8 . .
C1B C6B C5B 120.6(2) . .
C1B C6B H6B 119.7 . .
C5B C6B H6B 119.7 . .
O11B C17B H17A 109.5 . .
O11B C17B H17B 109.5 . .
H17A C17B H17B 109.5 . .
O11B C17B H17C 109.5 . .
H17A C17B H17C 109.5 . .
H17B C17B H17C 109.5 . .
O12B C18B H18A 109.5 . .
O12B C18B H18B 109.5 . .
H18A C18B H18B 109.5 . .
O12B C18B H18C 109.5 . .
H18A C18B H18C 109.5 . .
H18B C18B H18C 109.5 . .
O3B C15B H15A 109.5 . .
O3B C15B H15B 109.5 . .
H15A C15B H15B 109.5 . .
O3B C15B H15C 109.5 . .
H15A C15B H15C 109.5 . .
H15B C15B H15C 109.5 . .
O4B C16B H16A 109.5 . .
O4B C16B H16B 109.5 . .
H16A C16B H16B 109.5 . .
O4B C16B H16C 109.5 . .
H16A C16B H16C 109.5 . .
H16B C16B H16C 109.5 . .
C11B O11B C17B 116.85(19) . .
C12B O12B C18B 117.14(18) . .
C3B O3B C15B 116.93(18) . .
C4B O4B C16B 117.4(2) . .

loop_
_geom_bond_atom_site_label_1
_geom_bond_atom_site_label_2
_geom_bond_distance
_geom_bond_site_symmetry_2
C9B C14B 1.382(3) .
C9B C10B 1.394(3) .
C9B C8B 1.500(3) .
C10B C11B 1.385(3) .
C10B H10B 0.9300 .
C11B O11B 1.367(3) .
C11B C12B 1.418(3) .
C12B O12B 1.366(3) .
C12B C13B 1.387(3) .
C13B C14B 1.397(3) .
C13B H13B 0.9300 .
C14B C7B 1.524(3) 2
C8B C8B 1.554(4) 2
C8B C7B 1.562(3) .
C8B H8B 0.9800 .
C7B C1B 1.508(3) .
C7B C14B 1.524(3) 2
C7B H7B 0.9800 .
C1B C6B 1.387(3) .
C1B C2B 1.404(3) .
C2B C3B 1.386(3) .
C2B H2B 0.9300 .
C3B O3B 1.363(3) .
C3B C4B 1.407(3) .
C4B O4B 1.371(3) .
C4B C5B 1.380(3) .
C5B C6B 1.398(3) .
C5B H5B 0.9300 .
C6B H6B 0.9300 .
C17B O11B 1.427(3) .
C17B H17A 0.9600 .
C17B H17B 0.9600 .
C17B H17C 0.9600 .
C18B O12B 1.427(3) .
C18B H18A 0.9600 .
C18B H18B 0.9600 .
C18B H18C 0.9600 .
C15B O3B 1.427(3) .
C15B H15A 0.9600 .
C15B H15B 0.9600 .
C15B H15C 0.9600 .
C16B O4B 1.425(3) .
C16B H16A 0.9600 .
C16B H16B 0.9600 .
C16B H16C 0.9600 .

loop_
_geom_torsion_atom_site_label_1
_geom_torsion_atom_site_label_2
_geom_torsion_atom_site_label_3
_geom_torsion_atom_site_label_4
_geom_torsion
_geom_torsion_site_symmetry_1
_geom_torsion_site_symmetry_4
C14B C9B C10B C11B 0.5(3) . .
C8B C9B C10B C11B -178.5(2) . .
C9B C10B C11B O11B -179.0(2) . .
C9B C10B C11B C12B -0.2(3) . .
O11B C11B C12B O12B 0.9(3) . .
C10B C11B C12B O12B -178.0(2) . .
O11B C11B C12B C13B 179.3(2) . .
C10B C11B C12B C13B 0.4(3) . .
O12B C12B C13B C14B 177.3(2) . .
C11B C12B C13B C14B -0.9(3) . .
C10B C9B C14B C13B -1.0(3) . .
C8B C9B C14B C13B 178.2(2) . .
C10B C9B C14B C7B -179.0(2) . 2
C8B C9B C14B C7B 0.1(3) . 2
C12B C13B C14B C9B 1.2(3) . .
C12B C13B C14B C7B 178.8(2) . 2
C14B C9B C8B C8B 17.5(2) . 2
C10B C9B C8B C8B -163.4(2) . 2
C14B C9B C8B C7B -95.9(2) . .
C10B C9B C8B C7B 83.3(3) . .
C9B C8B C7B C1B -91.7(2) . .
C8B C8B C7B C1B 155.34(18) 2 .
C9B C8B C7B C14B 140.04(19) . 2
C8B C8B C7B C14B 27.1(2) 2 2
C14B C7B C1B C6B 34.0(3) 2 .
C8B C7B C1B C6B -85.9(3) . .
C14B C7B C1B C2B -149.0(2) 2 .
C8B C7B C1B C2B 91.0(2) . .
C6B C1B C2B C3B 0.7(3) . .
C7B C1B C2B C3B -176.3(2) . .
C1B C2B C3B O3B 178.1(2) . .
C1B C2B C3B C4B -1.2(3) . .
O3B C3B C4B O4B 0.3(3) . .
C2B C3B C4B O4B 179.7(2) . .
O3B C3B C4B C5B -178.6(2) . .
C2B C3B C4B C5B 0.7(4) . .
O4B C4B C5B C6B -178.7(2) . .
C3B C4B C5B C6B 0.1(4) . .
C2B C1B C6B C5B 0.2(3) . .
C7B C1B C6B C5B 177.1(2) . .
C4B C5B C6B C1B -0.6(4) . .
C10B C11B O11B C17B -0.2(3) . .
C12B C11B O11B C17B -179.0(2) . .
C13B C12B O12B C18B -4.3(3) . .
C11B C12B O12B C18B 173.9(2) . .
C2B C3B O3B C15B 4.6(3) . .
C4B C3B O3B C15B -176.0(2) . .
C5B C4B O4B C16B 2.2(4) . .
C3B C4B O4B C16B -176.7(2) . .
